data_7701751
loop_
_publ_author_name
'Zhao, Na'
'Li, Yu'
'Gu, Jin-Zhong'
'Kirillova, Marina V.'
'Kirillov, Alexander M.'

_publ_section_title
;
 Hydrothermal generation, structural versatility and properties of
 metal(ii)-organic architectures driven by a pyridine-tricarboxylic acid.
;
_journal_issue 23
_journal_name_full 'Dalton transactions (Cambridge, England : 2003)'
_journal_page_first 8361
_journal_page_last 8374
_journal_paper_doi 10.1039/c9dt01253b
_journal_volume 48
_journal_year 2019
_chemical_formula_sum 'C26 H19 Co N3 O8'
_chemical_formula_weight 560.37
_space_group_crystal_system triclinic
_space_group_IT_number 2
_space_group_name_Hall '-P 1'
_space_group_name_H-M_alt 'P -1'
_atom_sites_solution_hydrogens mixed
_audit_creation_method SHELXL-2014/7
_audit_update_record
;
2018-10-30 deposited with the CCDC.	2019-05-13 downloaded from the CCDC.
;
_cell_angle_alpha 113.506(7)
_cell_angle_beta 105.246(6)
_cell_angle_gamma 93.204(5)
_cell_formula_units_Z 2
_cell_length_a 7.4651(5)
_cell_length_b 12.8870(9)
_cell_length_c 13.8979(10)
_cell_measurement_reflns_used 7202
_cell_measurement_temperature 293(2)
_cell_measurement_theta_max 25.048
_cell_measurement_theta_min 3.365
_cell_volume 1163.22(16)
_computing_cell_refinement 'Bruker SAINT'
_computing_data_collection 'Bruker APEX2'
_computing_data_reduction 'Bruker SAINT'
_computing_molecular_graphics 'Bruker SHELXTL'
_computing_publication_material 'Bruker SHELXTL'
_computing_structure_refinement 'SHELXL-2014/7 (Sheldrick, 2014)'
_computing_structure_solution 'SHELXL-2014/7 (Sheldrick, 2014)'
_diffrn_ambient_temperature 293(2)
_diffrn_measured_fraction_theta_full 0.997
_diffrn_measured_fraction_theta_max 0.997
_diffrn_measurement_device_type 'Bruker APE-II CCD'
_diffrn_measurement_method '\f and \w scans'
_diffrn_radiation_type MoK\a
_diffrn_radiation_wavelength 0.71073
_diffrn_reflns_av_R_equivalents 0.0253
_diffrn_reflns_av_unetI/netI 0.0466
_diffrn_reflns_Laue_measured_fraction_full 0.997
_diffrn_reflns_Laue_measured_fraction_max 0.997
_diffrn_reflns_limit_h_max 8
_diffrn_reflns_limit_h_min -7
_diffrn_reflns_limit_k_max 13
_diffrn_reflns_limit_k_min -15
_diffrn_reflns_limit_l_max 16
_diffrn_reflns_limit_l_min -16
_diffrn_reflns_number 7202
_diffrn_reflns_point_group_measured_fraction_full 0.997
_diffrn_reflns_point_group_measured_fraction_max 0.997
_diffrn_reflns_theta_full 25.048
_diffrn_reflns_theta_max 25.048
_diffrn_reflns_theta_min 3.365
_diffrn_source 'fine-focus sealed tube'
_exptl_absorpt_coefficient_mu 0.798
_exptl_absorpt_correction_T_max 0.870
_exptl_absorpt_correction_T_min 0.825
_exptl_absorpt_correction_type multi-scan
_exptl_absorpt_process_details SADABS
_exptl_crystal_colour orange
_exptl_crystal_density_diffrn 1.600
_exptl_crystal_description block
_exptl_crystal_F_000 574
_exptl_crystal_size_max 0.250
_exptl_crystal_size_mid 0.250
_exptl_crystal_size_min 0.180
_exptl_transmission_factor_max 0.866
_exptl_transmission_factor_min 0.819
_refine_diff_density_max 0.569
_refine_diff_density_min -0.263
_refine_diff_density_rms 0.057
_refine_ls_extinction_method none
_refine_ls_goodness_of_fit_ref 1.021
_refine_ls_hydrogen_treatment constr
_refine_ls_matrix_type full
_refine_ls_number_parameters 344
_refine_ls_number_reflns 4104
_refine_ls_number_restraints 0
_refine_ls_restrained_S_all 1.021
_refine_ls_R_factor_all 0.0466
_refine_ls_R_factor_gt 0.0378
_refine_ls_shift/su_max 0.000
_refine_ls_shift/su_mean 0.000
_refine_ls_structure_factor_coef Fsqd
_refine_ls_weighting_details 'w=1/[\s^2^(Fo^2^)+(0.0339P)^2^+0.7823P] where P=(Fo^2^+2Fc^2^)/3'
_refine_ls_weighting_scheme calc
_refine_ls_wR_factor_gt 0.0854
_refine_ls_wR_factor_ref 0.0926
_reflns_Friedel_coverage 0.000
_reflns_number_gt 3507
_reflns_number_total 4104
_reflns_threshold_expression 'I > 2\s(I)'
_cod_data_source_file c9dt01253b2.cif
_cod_data_source_block 349-7Co
_cod_original_cell_volume 1163.22(15)
_cod_database_code 7701751
_shelx_shelxl_version_number 2014/7
_shelx_space_group_comment
;
The symmetry employed for this shelxl refinement is uniquely defined
by the following loop, which should always be used as a source of
symmetry information in preference to the above space-group names.
They are only intended as comments.
;
_shelx_estimated_absorpt_t_min 0.825
_shelx_estimated_absorpt_t_max 0.870

loop_
_space_group_symop_operation_xyz
'x, y, z'
'-x, -y, -z'

loop_
_atom_site_label
_atom_site_type_symbol
_atom_site_fract_x
_atom_site_fract_y
_atom_site_fract_z
_atom_site_U_iso_or_equiv
_atom_site_adp_type
_atom_site_occupancy
_atom_site_site_symmetry_order
_atom_site_calc_flag
_atom_site_refinement_flags_posn
_atom_site_refinement_flags_adp
Co1 Co 0.63219(5) 0.80296(3) 0.71397(3) 0.02326(12) Uani 1 1 d . .
N1 N 0.8034(3) 0.67810(17) 0.72367(16) 0.0213(5) Uani 1 1 d . .
N2 N 0.8539(3) 0.94115(19) 0.75232(18) 0.0283(5) Uani 1 1 d . .
N3 N 0.4817(3) 0.91256(19) 0.65934(18) 0.0292(5) Uani 1 1 d . .
O1 O 0.6552(3) 0.53456(16) 0.43176(14) 0.0320(5) Uani 1 1 d . .
O2 O 0.6053(3) 0.70135(16) 0.54700(14) 0.0324(5) Uani 1 1 d . .
O3 O 1.3173(4) 0.89369(18) 1.06128(17) 0.0575(7) Uani 1 1 d . .
O4 O 1.3205(3) 0.79702(17) 0.89018(15) 0.0346(5) Uani 1 1 d . .
O5 O 1.4563(3) 0.52584(19) 1.24342(16) 0.0430(6) Uani 1 1 d . .
H1 H 1.5260 0.5366 1.3043 0.064 Uiso 1 1 calc R U
O6 O 1.6666(3) 0.66972(17) 1.26509(15) 0.0337(5) Uani 1 1 d . .
O7 O 0.3728(3) 0.69802(16) 0.68799(15) 0.0339(5) Uani 1 1 d . .
H1W H 0.3537 0.7072 0.7455 0.041 Uiso 1 1 d R U
H2W H 0.3680 0.6291 0.6581 0.041 Uiso 1 1 d R U
O8 O 0.6486(3) 0.88313(15) 0.87848(14) 0.0314(5) Uani 1 1 d . .
H3W H 0.6623 0.9634 0.9014 0.038 Uiso 1 1 d R U
H4W H 0.5497 0.8621 0.8899 0.038 Uiso 1 1 d R U
C1 C 0.6742(4) 0.6118(2) 0.5268(2) 0.0229(6) Uani 1 1 d . .
C2 C 0.7944(3) 0.5955(2) 0.62405(19) 0.0213(5) Uani 1 1 d . .
C3 C 0.9145(3) 0.6739(2) 0.8138(2) 0.0218(6) Uani 1 1 d . .
H3 H 0.9179 0.7295 0.8825 0.026 Uiso 1 1 calc R U
C4 C 1.0265(3) 0.5895(2) 0.8101(2) 0.0205(5) Uani 1 1 d . .
C5 C 1.0103(4) 0.5033(2) 0.7070(2) 0.0247(6) Uani 1 1 d . .
H5 H 1.0778 0.4437 0.7010 0.030 Uiso 1 1 calc R U
C6 C 0.8928(4) 0.5068(2) 0.6132(2) 0.0248(6) Uani 1 1 d . .
H6 H 0.8807 0.4495 0.5437 0.030 Uiso 1 1 calc R U
C7 C 1.1569(3) 0.5926(2) 0.91308(19) 0.0200(5) Uani 1 1 d . .
C8 C 1.2815(3) 0.6935(2) 0.99368(19) 0.0213(5) Uani 1 1 d . .
C9 C 1.3059(4) 0.8036(2) 0.9802(2) 0.0250(6) Uani 1 1 d . .
C10 C 1.3955(4) 0.6925(2) 1.0896(2) 0.0233(6) Uani 1 1 d . .
H10 H 1.4766 0.7598 1.1436 0.028 Uiso 1 1 calc R U
C11 C 1.3922(4) 0.5941(2) 1.1074(2) 0.0229(6) Uani 1 1 d . .
C12 C 1.5208(4) 0.6006(2) 1.2128(2) 0.0264(6) Uani 1 1 d . .
C13 C 1.2703(4) 0.4942(2) 1.0273(2) 0.0259(6) Uani 1 1 d . .
H13 H 1.2661 0.4274 1.0380 0.031 Uiso 1 1 calc R U
C14 C 1.1545(4) 0.4940(2) 0.9314(2) 0.0247(6) Uani 1 1 d . .
H14 H 1.0733 0.4265 0.8779 0.030 Uiso 1 1 calc R U
C15 C 1.0364(4) 0.9612(3) 0.8096(2) 0.0379(7) Uani 1 1 d . .
H15 H 1.0827 0.9068 0.8329 0.045 Uiso 1 1 calc R U
C16 C 1.1608(5) 1.0608(3) 0.8359(3) 0.0481(9) Uani 1 1 d . .
H16 H 1.2862 1.0729 0.8780 0.058 Uiso 1 1 calc R U
C17 C 1.0979(5) 1.1400(3) 0.7998(3) 0.0466(8) Uani 1 1 d . .
H17 H 1.1807 1.2053 0.8153 0.056 Uiso 1 1 calc R U
C18 C 0.9076(4) 1.1224(2) 0.7392(2) 0.0353(7) Uani 1 1 d . .
C19 C 0.7898(4) 1.0232(2) 0.7209(2) 0.0273(6) Uani 1 1 d . .
C20 C 0.8280(5) 1.1989(3) 0.6951(3) 0.0439(8) Uani 1 1 d . .
H20 H 0.9068 1.2621 0.7029 0.053 Uiso 1 1 calc R U
C21 C 0.6421(5) 1.1812(3) 0.6428(2) 0.0429(8) Uani 1 1 d . .
H21 H 0.5947 1.2317 0.6142 0.052 Uiso 1 1 calc R U
C22 C 0.5170(5) 1.0859(2) 0.6306(2) 0.0352(7) Uani 1 1 d . .
C23 C 0.5906(4) 1.0062(2) 0.6682(2) 0.0273(6) Uani 1 1 d . .
C24 C 0.3202(5) 1.0663(3) 0.5838(3) 0.0454(8) Uani 1 1 d . .
H24 H 0.2640 1.1171 0.5585 0.054 Uiso 1 1 calc R U
C25 C 0.2120(5) 0.9727(3) 0.5754(3) 0.0477(9) Uani 1 1 d . .
H25 H 0.0816 0.9593 0.5444 0.057 Uiso 1 1 calc R U
C26 C 0.2980(4) 0.8969(3) 0.6137(2) 0.0388(7) Uani 1 1 d . .
H26 H 0.2223 0.8328 0.6067 0.047 Uiso 1 1 calc R U

loop_
_atom_site_aniso_label
_atom_site_aniso_U_11
_atom_site_aniso_U_22
_atom_site_aniso_U_33
_atom_site_aniso_U_23
_atom_site_aniso_U_13
_atom_site_aniso_U_12
Co1 0.0270(2) 0.0215(2) 0.0210(2) 0.00923(16) 0.00590(15) 0.00922(15)
N1 0.0242(11) 0.0222(12) 0.0169(11) 0.0092(9) 0.0038(9) 0.0070(9)
N2 0.0314(13) 0.0291(13) 0.0281(12) 0.0151(11) 0.0098(10) 0.0097(10)
N3 0.0327(13) 0.0268(13) 0.0267(12) 0.0101(10) 0.0078(10) 0.0112(10)
O1 0.0461(12) 0.0303(11) 0.0154(9) 0.0084(8) 0.0036(8) 0.0150(9)
O2 0.0440(12) 0.0325(11) 0.0215(10) 0.0125(9) 0.0066(9) 0.0214(9)
O3 0.115(2) 0.0209(12) 0.0364(12) 0.0089(10) 0.0286(13) 0.0094(12)
O4 0.0474(12) 0.0347(12) 0.0277(10) 0.0175(9) 0.0150(9) 0.0051(9)
O5 0.0468(13) 0.0508(14) 0.0297(11) 0.0281(11) -0.0052(10) -0.0040(11)
O6 0.0306(11) 0.0371(12) 0.0279(10) 0.0151(9) -0.0010(9) 0.0042(9)
O7 0.0421(12) 0.0245(11) 0.0310(10) 0.0073(9) 0.0131(9) 0.0040(9)
O8 0.0414(11) 0.0232(10) 0.0262(10) 0.0062(8) 0.0129(9) 0.0019(9)
C1 0.0244(13) 0.0266(15) 0.0175(13) 0.0110(12) 0.0036(11) 0.0067(11)
C2 0.0230(13) 0.0222(14) 0.0180(13) 0.0087(11) 0.0051(10) 0.0043(11)
C3 0.0246(13) 0.0222(14) 0.0151(12) 0.0060(11) 0.0040(10) 0.0036(11)
C4 0.0204(13) 0.0220(14) 0.0189(13) 0.0107(11) 0.0030(10) 0.0028(10)
C5 0.0325(15) 0.0192(14) 0.0220(13) 0.0096(11) 0.0054(11) 0.0106(11)
C6 0.0317(14) 0.0225(14) 0.0160(13) 0.0050(11) 0.0049(11) 0.0100(12)
C7 0.0225(13) 0.0212(14) 0.0168(12) 0.0075(11) 0.0072(10) 0.0079(11)
C8 0.0220(13) 0.0254(14) 0.0170(12) 0.0093(11) 0.0060(10) 0.0074(11)
C9 0.0251(14) 0.0247(15) 0.0239(14) 0.0115(12) 0.0039(11) 0.0032(11)
C10 0.0235(13) 0.0255(15) 0.0167(13) 0.0076(11) 0.0025(11) 0.0031(11)
C11 0.0253(13) 0.0271(15) 0.0171(13) 0.0107(11) 0.0056(11) 0.0078(11)
C12 0.0290(15) 0.0291(16) 0.0236(14) 0.0130(12) 0.0082(12) 0.0114(12)
C13 0.0306(14) 0.0251(15) 0.0267(14) 0.0155(12) 0.0084(12) 0.0085(12)
C14 0.0267(14) 0.0234(14) 0.0189(13) 0.0074(11) 0.0019(11) 0.0032(11)
C15 0.0302(16) 0.047(2) 0.0383(17) 0.0221(15) 0.0078(13) 0.0084(14)
C16 0.0345(17) 0.056(2) 0.0452(19) 0.0202(18) 0.0043(15) -0.0043(16)
C17 0.049(2) 0.042(2) 0.0453(19) 0.0159(17) 0.0173(16) -0.0046(16)
C18 0.0493(19) 0.0279(16) 0.0286(15) 0.0095(13) 0.0166(14) 0.0052(14)
C19 0.0393(16) 0.0249(15) 0.0220(13) 0.0106(12) 0.0145(12) 0.0092(12)
C20 0.074(2) 0.0277(17) 0.0383(18) 0.0156(14) 0.0279(18) 0.0091(16)
C21 0.076(3) 0.0290(17) 0.0343(17) 0.0173(14) 0.0254(17) 0.0221(17)
C22 0.057(2) 0.0303(17) 0.0234(15) 0.0119(13) 0.0174(14) 0.0221(15)
C23 0.0391(16) 0.0246(15) 0.0190(13) 0.0080(12) 0.0104(12) 0.0145(13)
C24 0.056(2) 0.045(2) 0.0372(18) 0.0208(16) 0.0096(16) 0.0303(17)
C25 0.0423(19) 0.052(2) 0.046(2) 0.0229(17) 0.0040(15) 0.0235(17)
C26 0.0327(16) 0.0428(19) 0.0355(17) 0.0161(15) 0.0022(13) 0.0122(14)

loop_
_atom_type_symbol
_atom_type_description
_atom_type_scat_dispersion_real
_atom_type_scat_dispersion_imag
_atom_type_scat_source
C C 0.0033 0.0016 'International Tables Vol C Tables 4.2.6.8 and 6.1.1.4'
H H 0.0000 0.0000 'International Tables Vol C Tables 4.2.6.8 and 6.1.1.4'
N N 0.0061 0.0033 'International Tables Vol C Tables 4.2.6.8 and 6.1.1.4'
O O 0.0106 0.0060 'International Tables Vol C Tables 4.2.6.8 and 6.1.1.4'
Co Co 0.3494 0.9721 'International Tables Vol C Tables 4.2.6.8 and 6.1.1.4'

loop_
_geom_angle_atom_site_label_1
_geom_angle_atom_site_label_2
_geom_angle_atom_site_label_3
_geom_angle
O8 Co1 N3 98.40(8)
O8 Co1 O2 172.71(8)
N3 Co1 O2 86.68(8)
O8 Co1 N1 98.11(8)
N3 Co1 N1 162.66(8)
O2 Co1 N1 77.39(7)
O8 Co1 N2 86.17(8)
N3 Co1 N2 77.77(9)
O2 Co1 N2 100.08(8)
N1 Co1 N2 98.11(8)
O8 Co1 O7 87.18(7)
N3 Co1 O7 91.16(8)
O2 Co1 O7 87.49(8)
N1 Co1 O7 94.91(8)
N2 Co1 O7 166.10(8)
C3 N1 C2 118.5(2)
C3 N1 Co1 128.07(17)
C2 N1 Co1 113.47(15)
C15 N2 C19 117.3(2)
C15 N2 Co1 129.3(2)
C19 N2 Co1 113.09(17)
C26 N3 C23 118.0(2)
C26 N3 Co1 127.0(2)
C23 N3 Co1 114.89(17)
C1 O2 Co1 116.39(16)
C12 O5 H1 109.5
Co1 O7 H1W 112.5
Co1 O7 H2W 115.5
H1W O7 H2W 102.6
Co1 O8 H3W 109.5
Co1 O8 H4W 112.1
H3W O8 H4W 107.1
O2 C1 O1 125.6(2)
O2 C1 C2 117.4(2)
O1 C1 C2 117.0(2)
N1 C2 C6 122.1(2)
N1 C2 C1 114.5(2)
C6 C2 C1 123.3(2)
N1 C3 C4 123.1(2)
N1 C3 H3 118.5
C4 C3 H3 118.5
C5 C4 C3 117.4(2)
C5 C4 C7 121.6(2)
C3 C4 C7 121.0(2)
C6 C5 C4 119.5(2)
C6 C5 H5 120.3
C4 C5 H5 120.3
C2 C6 C5 119.3(2)
C2 C6 H6 120.3
C5 C6 H6 120.3
C14 C7 C8 118.7(2)
C14 C7 C4 119.8(2)
C8 C7 C4 121.5(2)
C10 C8 C7 119.1(2)
C10 C8 C9 117.2(2)
C7 C8 C9 123.6(2)
O3 C9 O4 125.3(3)
O3 C9 C8 116.6(2)
O4 C9 C8 118.1(2)
C8 C10 C11 121.9(2)
C8 C10 H10 119.0
C11 C10 H10 119.0
C13 C11 C10 119.0(2)
C13 C11 C12 122.7(2)
C10 C11 C12 118.3(2)
O6 C12 O5 124.1(2)
O6 C12 C11 123.1(2)
O5 C12 C11 112.8(2)
C11 C13 C14 119.8(2)
C11 C13 H13 120.1
C14 C13 H13 120.1
C13 C14 C7 121.5(2)
C13 C14 H14 119.3
C7 C14 H14 119.3
N2 C15 C16 122.6(3)
N2 C15 H15 118.7
C16 C15 H15 118.7
C17 C16 C15 119.8(3)
C17 C16 H16 120.1
C15 C16 H16 120.1
C16 C17 C18 119.6(3)
C16 C17 H17 120.2
C18 C17 H17 120.2
C17 C18 C19 117.2(3)
C17 C18 C20 124.0(3)
C19 C18 C20 118.8(3)
N2 C19 C18 123.4(3)
N2 C19 C23 117.1(2)
C18 C19 C23 119.5(3)
C21 C20 C18 121.5(3)
C21 C20 H20 119.2
C18 C20 H20 119.2
C20 C21 C22 120.7(3)
C20 C21 H21 119.6
C22 C21 H21 119.6
C23 C22 C24 116.6(3)
C23 C22 C21 119.5(3)
C24 C22 C21 124.0(3)
N3 C23 C22 123.4(3)
N3 C23 C19 117.0(2)
C22 C23 C19 119.6(3)
C25 C24 C22 119.8(3)
C25 C24 H24 120.1
C22 C24 H24 120.1
C24 C25 C26 119.7(3)
C24 C25 H25 120.2
C26 C25 H25 120.2
N3 C26 C25 122.6(3)
N3 C26 H26 118.7
C25 C26 H26 118.7

loop_
_geom_bond_atom_site_label_1
_geom_bond_atom_site_label_2
_geom_bond_distance
Co1 O8 2.0649(18)
Co1 N3 2.102(2)
Co1 O2 2.1076(18)
Co1 N1 2.134(2)
Co1 N2 2.155(2)
Co1 O7 2.1584(19)
N1 C3 1.332(3)
N1 C2 1.350(3)
N2 C15 1.335(3)
N2 C19 1.361(3)
N3 C26 1.316(4)
N3 C23 1.360(4)
O1 C1 1.262(3)
O2 C1 1.248(3)
O3 C9 1.233(3)
O4 C9 1.254(3)
O5 C12 1.314(3)
O5 H1 0.8200
O6 C12 1.210(3)
O7 H1W 0.8126
O7 H2W 0.8108
O8 H3W 0.9436
O8 H4W 0.8466
C1 C2 1.513(3)
C2 C6 1.373(3)
C3 C4 1.400(3)
C3 H3 0.9300
C4 C5 1.387(3)
C4 C7 1.489(3)
C5 C6 1.385(3)
C5 H5 0.9300
C6 H6 0.9300
C7 C14 1.392(3)
C7 C8 1.402(3)
C8 C10 1.385(3)
C8 C9 1.510(4)
C10 C11 1.385(4)
C10 H10 0.9300
C11 C13 1.385(4)
C11 C12 1.492(3)
C13 C14 1.384(3)
C13 H13 0.9300
C14 H14 0.9300
C15 C16 1.399(4)
C15 H15 0.9300
C16 C17 1.361(5)
C16 H16 0.9300
C17 C18 1.401(4)
C17 H17 0.9300
C18 C19 1.404(4)
C18 C20 1.433(4)
C19 C23 1.435(4)
C20 C21 1.345(5)
C20 H20 0.9300
C21 C22 1.425(4)
C21 H21 0.9300
C22 C23 1.404(4)
C22 C24 1.404(4)
C24 C25 1.360(5)
C24 H24 0.9300
C25 C26 1.399(4)
C25 H25 0.9300
C26 H26 0.9300

loop_
_geom_torsion_atom_site_label_1
_geom_torsion_atom_site_label_2
_geom_torsion_atom_site_label_3
_geom_torsion_atom_site_label_4
_geom_torsion
Co1 O2 C1 O1 172.2(2)
Co1 O2 C1 C2 -9.3(3)
C3 N1 C2 C6 1.3(4)
Co1 N1 C2 C6 -179.2(2)
C3 N1 C2 C1 -176.4(2)
Co1 N1 C2 C1 3.1(3)
O2 C1 C2 N1 4.1(3)
O1 C1 C2 N1 -177.3(2)
O2 C1 C2 C6 -173.6(2)
O1 C1 C2 C6 5.0(4)
C2 N1 C3 C4 1.8(4)
Co1 N1 C3 C4 -177.60(18)
N1 C3 C4 C5 -3.9(4)
N1 C3 C4 C7 176.3(2)
C3 C4 C5 C6 2.9(4)
C7 C4 C5 C6 -177.4(2)
N1 C2 C6 C5 -2.2(4)
C1 C2 C6 C5 175.3(2)
C4 C5 C6 C2 0.0(4)
C5 C4 C7 C14 -49.3(4)
C3 C4 C7 C14 130.4(3)
C5 C4 C7 C8 131.6(3)
C3 C4 C7 C8 -48.7(4)
C14 C7 C8 C10 -1.2(4)
C4 C7 C8 C10 178.0(2)
C14 C7 C8 C9 176.0(2)
C4 C7 C8 C9 -4.9(4)
C10 C8 C9 O3 -45.1(4)
C7 C8 C9 O3 137.7(3)
C10 C8 C9 O4 132.2(3)
C7 C8 C9 O4 -45.1(4)
C7 C8 C10 C11 1.1(4)
C9 C8 C10 C11 -176.3(2)
C8 C10 C11 C13 -0.5(4)
C8 C10 C11 C12 179.6(2)
C13 C11 C12 O6 154.6(3)
C10 C11 C12 O6 -25.5(4)
C13 C11 C12 O5 -27.1(4)
C10 C11 C12 O5 152.8(3)
C10 C11 C13 C14 0.1(4)
C12 C11 C13 C14 180.0(2)
C11 C13 C14 C7 -0.2(4)
C8 C7 C14 C13 0.8(4)
C4 C7 C14 C13 -178.4(2)
C19 N2 C15 C16 -1.0(4)
Co1 N2 C15 C16 -174.3(2)
N2 C15 C16 C17 -2.0(5)
C15 C16 C17 C18 1.8(5)
C16 C17 C18 C19 1.3(5)
C16 C17 C18 C20 -178.4(3)
C15 N2 C19 C18 4.4(4)
Co1 N2 C19 C18 178.7(2)
C15 N2 C19 C23 -174.5(2)
Co1 N2 C19 C23 -0.2(3)
C17 C18 C19 N2 -4.5(4)
C20 C18 C19 N2 175.1(3)
C17 C18 C19 C23 174.3(3)
C20 C18 C19 C23 -6.0(4)
C17 C18 C20 C21 -176.2(3)
C19 C18 C20 C21 4.1(4)
C18 C20 C21 C22 0.8(5)
C20 C21 C22 C23 -3.6(4)
C20 C21 C22 C24 175.5(3)
C26 N3 C23 C22 -0.5(4)
Co1 N3 C23 C22 176.4(2)
C26 N3 C23 C19 178.4(2)
Co1 N3 C23 C19 -4.8(3)
C24 C22 C23 N3 1.2(4)
C21 C22 C23 N3 -179.6(2)
C24 C22 C23 C19 -177.6(2)
C21 C22 C23 C19 1.6(4)
N2 C19 C23 N3 3.3(4)
C18 C19 C23 N3 -175.6(2)
N2 C19 C23 C22 -177.9(2)
C18 C19 C23 C22 3.2(4)
C23 C22 C24 C25 -0.9(4)
C21 C22 C24 C25 179.9(3)
C22 C24 C25 C26 0.1(5)
C23 N3 C26 C25 -0.5(4)
Co1 N3 C26 C25 -177.0(2)
C24 C25 C26 N3 0.7(5)
